data_2205033
loop_
_publ_author_name
'Hai-Zhen Xu'
'Xin Zhang'
'Gui-Sheng Yu'

_publ_section_title
;3-{[(1<i>Z</i>)-(3-Methyl-5-oxo-1-phenyl-1,5-dihydropyrazol-4-ylidene)(phenyl)methyl]amino}propionic
 acid
;
_journal_issue 2
_journal_name_full 'Acta Crystallographica Section E'
_journal_page_first o456
_journal_page_last o458
_journal_paper_doi 10.1107/S1600536805002023
_journal_volume 61
_journal_year 2005
_chemical_formula_iupac 'C20 H19 N3 O3'
_chemical_formula_moiety 'C20 H19 N3 O3'
_chemical_formula_sum 'C20 H19 N3 O3'
_chemical_formula_weight 349.38
_chemical_name_systematic
;
3-{[(1Z)-(3-Methyl-5-oxo-1-phenyl-1,5-dihydropyrazol-4-
ylidene)(phenyl)methyl]amino}propionic acid
;
_space_group_IT_number 15
_symmetry_cell_setting monoclinic
_symmetry_space_group_name_Hall '-C 2yc'
_symmetry_space_group_name_H-M 'C 1 2/c 1'
_atom_sites_solution_hydrogens geom
_atom_sites_solution_primary direct
_atom_sites_solution_secondary difmap
_cell_angle_alpha 90.00
_cell_angle_beta 124.978(6)
_cell_angle_gamma 90.00
_cell_formula_units_Z 8
_cell_length_a 22.779(3)
_cell_length_b 11.7073(12)
_cell_length_c 16.8032(16)
_cell_measurement_reflns_used 2719
_cell_measurement_temperature 293(2)
_cell_measurement_theta_max 21.98
_cell_measurement_theta_min 2.47
_cell_volume 3671.7(8)
_computing_cell_refinement SMART
_computing_data_collection 'SMART (Bruker, 1999)'
_computing_data_reduction 'SAINT (Bruker, 1999)'
_computing_molecular_graphics 'SHELXTL (Bruker, 1999)'
_computing_publication_material SHELXTL
_computing_structure_refinement 'SHELXL97 (Sheldrick, 1997)'
_computing_structure_solution 'SHELXS97 (Sheldrick, 1997)'
_diffrn_ambient_temperature 293(2)
_diffrn_measured_fraction_theta_full 0.995
_diffrn_measured_fraction_theta_max 0.995
_diffrn_measurement_device_type 'Bruker SMART CCD area-detector'
_diffrn_measurement_method '\f and \w'
_diffrn_radiation_monochromator graphite
_diffrn_radiation_source 'fine-focus sealed tube'
_diffrn_radiation_type MoK\a
_diffrn_radiation_wavelength 0.71073
_diffrn_reflns_av_R_equivalents 0.0186
_diffrn_reflns_av_sigmaI/netI 0.0287
_diffrn_reflns_limit_h_max 29
_diffrn_reflns_limit_h_min -24
_diffrn_reflns_limit_k_max 13
_diffrn_reflns_limit_k_min -14
_diffrn_reflns_limit_l_max 21
_diffrn_reflns_limit_l_min -21
_diffrn_reflns_number 10864
_diffrn_reflns_theta_full 27.00
_diffrn_reflns_theta_max 27.00
_diffrn_reflns_theta_min 2.05
_diffrn_standards_decay_% 0
_diffrn_standards_interval_count 0
_diffrn_standards_interval_time 0
_diffrn_standards_number 0
_exptl_absorpt_coefficient_mu 0.087
_exptl_absorpt_correction_type none
_exptl_crystal_colour yellow
_exptl_crystal_density_diffrn 1.264
_exptl_crystal_density_meas ?
_exptl_crystal_density_method .
_exptl_crystal_description Block
_exptl_crystal_F_000 1472
_exptl_crystal_size_max 0.42
_exptl_crystal_size_mid 0.38
_exptl_crystal_size_min 0.34
_refine_diff_density_max 0.149
_refine_diff_density_min -0.139
_refine_ls_extinction_method none
_refine_ls_goodness_of_fit_ref 1.036
_refine_ls_hydrogen_treatment mixed
_refine_ls_matrix_type full
_refine_ls_number_parameters 243
_refine_ls_number_reflns 3998
_refine_ls_number_restraints 1
_refine_ls_restrained_S_all 1.036
_refine_ls_R_factor_all 0.0673
_refine_ls_R_factor_gt 0.0396
_refine_ls_shift/su_max 0.000
_refine_ls_shift/su_mean 0.000
_refine_ls_structure_factor_coef Fsqd
_refine_ls_weighting_details 'calc w = 1/[\s^2^(Fo^2^)+(0.052P)^2^+0.9087P] where P = (Fo^2^+2Fc^2^)/3'
_refine_ls_weighting_scheme calc
_refine_ls_wR_factor_gt 0.1045
_refine_ls_wR_factor_ref 0.1182
_reflns_number_gt 2599
_reflns_number_total 3998
_reflns_threshold_expression I>2\s(I)
_cod_data_source_file ci6517.cif
_cod_data_source_block I
_cod_depositor_comments
;
The following automatic conversions were performed:
'_geom_bond_publ_flag' value 'YES' changed to 'yes' according to
'/home/saulius/struct/CIF-dictionaries/cif_core.dic' dictionary named
'cif_core.dic' version 2.4.1 from 2010-06-29 (7
times).

'_geom_bond_publ_flag' value 'NO' changed to 'no' according to
'/home/saulius/struct/CIF-dictionaries/cif_core.dic' dictionary named
'cif_core.dic' version 2.4.1 from 2010-06-29 (32
times).

'_geom_angle_publ_flag' value 'YES' changed to 'yes' according to
'/home/saulius/struct/CIF-dictionaries/cif_core.dic' dictionary named
'cif_core.dic' version 2.4.1 from 2010-06-29 (8
times).

'_geom_angle_publ_flag' value 'NO' changed to 'no' according to
'/home/saulius/struct/CIF-dictionaries/cif_core.dic' dictionary named
'cif_core.dic' version 2.4.1 from 2010-06-29 (68
times).

'_geom_angle_publ_flag' value 'Y' changed to 'y' according to
'/home/saulius/struct/CIF-dictionaries/cif_core.dic' dictionary named
'cif_core.dic' version 2.4.1 from 2010-06-29.

'_geom_torsion_publ_flag'
value 'NO' changed to 'no' according to
'/home/saulius/struct/CIF-dictionaries/cif_core.dic' dictionary named
'cif_core.dic' version 2.4.1 from 2010-06-29 (42
times).

'_geom_torsion_publ_flag' value 'YES' changed to 'yes' according
to '/home/saulius/struct/CIF-dictionaries/cif_core.dic' dictionary named
'cif_core.dic' version 2.4.1 from 2010-06-29 (7 times).

Automatic conversion script
Id: cif_fix_enum 1527 2010-12-29 10:47:43Z saulius 

The following automatic conversions were performed:

'_geom_bond_publ_flag' value 'YES' changed to 'yes' according to
/home/saulius/struct/CIF-dictionaries/cif_core.dic dictionary named
'cif_core.dic' version 2.4.1 from 2010-06-29 (7
times).

'_geom_bond_publ_flag' value 'NO' changed to 'no' according
to /home/saulius/struct/CIF-dictionaries/cif_core.dic dictionary
named 'cif_core.dic' version 2.4.1 from 2010-06-29 (32
times).

'_geom_angle_publ_flag' value 'YES' changed to 'yes'
according to /home/saulius/struct/CIF-dictionaries/cif_core.dic
dictionary named 'cif_core.dic' version 2.4.1 from 2010-06-29 (8
times).

'_geom_angle_publ_flag' value 'NO' changed to 'no' according
to /home/saulius/struct/CIF-dictionaries/cif_core.dic dictionary
named 'cif_core.dic' version 2.4.1 from 2010-06-29 (68
times).

'_geom_angle_publ_flag' value 'Y' changed to 'y' according
to /home/saulius/struct/CIF-dictionaries/cif_core.dic dictionary
named 'cif_core.dic' version 2.4.1 from
2010-06-29.

'_geom_torsion_publ_flag' value 'NO' changed to 'no'
according to /home/saulius/struct/CIF-dictionaries/cif_core.dic
dictionary named 'cif_core.dic' version 2.4.1 from 2010-06-29 (42
times).

'_geom_torsion_publ_flag' value 'YES' changed to 'yes'
according to /home/saulius/struct/CIF-dictionaries/cif_core.dic
dictionary named 'cif_core.dic' version 2.4.1 from 2010-06-29 (7
times).

Automatic conversion script
Id: cif_fix_values 1715 2011-07-08 13:25:40Z adriana 
;
_cod_original_sg_symbol_H-M 'C 2/c'
_cod_database_code 2205033
_cod_database_fobs_code 2205033

loop_
_symmetry_equiv_pos_as_xyz
'x, y, z'
'-x, y, -z+1/2'
'x+1/2, y+1/2, z'
'-x+1/2, y+1/2, -z+1/2'
'-x, -y, -z'
'x, -y, z-1/2'
'-x+1/2, -y+1/2, -z'
'x+1/2, -y+1/2, z-1/2'

loop_
_atom_site_label
_atom_site_fract_x
_atom_site_fract_y
_atom_site_fract_z
_atom_site_U_iso_or_equiv
_atom_site_adp_type
_atom_site_calc_flag
_atom_site_refinement_flags
_atom_site_occupancy
_atom_site_type_symbol
N1 0.13771(8) 0.69052(11) 0.02599(10) 0.0635(4) Uani d . 1 N
H1 0.1571(10) 0.6339(16) 0.0104(13) 0.080(5) Uiso d . 1 H
N2 0.13817(7) 0.35698(10) 0.10494(9) 0.0573(3) Uani d . 1 N
N3 0.10026(7) 0.37172(11) 0.14674(9) 0.0600(3) Uani d . 1 N
O1 0.16758(7) 0.68974(11) -0.12209(9) 0.0829(4) Uani d . 1 O
O2 0.07346(7) 0.77143(11) -0.25198(9) 0.0742(4) Uani d D 1 O
H2 0.0833(13) 0.7260(16) -0.2819(16) 0.111 Uiso d D 1 H
O3 0.17741(7) 0.47255(9) 0.03084(9) 0.0730(4) Uani d . 1 O
C1 0.11936(9) 0.75748(13) -0.15757(12) 0.0568(4) Uani d . 1 C
C2 0.10486(9) 0.83455(13) -0.09917(12) 0.0606(4) Uani d . 1 C
H2A 0.0548 0.8281 -0.1233 0.073 Uiso calc R 1 H
H2B 0.1137 0.9130 -0.1080 0.073 Uiso calc R 1 H
C3 0.15074(9) 0.80638(13) 0.00779(12) 0.0608(4) Uani d . 1 C
H3A 0.2009 0.8143 0.0325 0.073 Uiso calc R 1 H
H3B 0.1405 0.8601 0.0423 0.073 Uiso calc R 1 H
C4 0.11017(8) 0.65889(12) 0.07331(11) 0.0543(4) Uani d . 1 C
C5 0.10924(8) 0.54185(12) 0.09143(11) 0.0550(4) Uani d . 1 C
C6 0.14510(9) 0.45894(12) 0.06987(11) 0.0561(4) Uani d . 1 C
C7 0.08309(9) 0.48044(14) 0.13808(11) 0.0579(4) Uani d . 1 C
C8 0.04036(11) 0.52126(17) 0.17465(15) 0.0806(6) Uani d . 1 C
H8A 0.0200 0.4569 0.1861 0.121 Uiso calc R 1 H
H8B 0.0026 0.5705 0.1272 0.121 Uiso calc R 1 H
H8C 0.0710 0.5626 0.2342 0.121 Uiso calc R 1 H
C9 0.08394(8) 0.74903(12) 0.10862(11) 0.0544(4) Uani d . 1 C
C10 0.02085(9) 0.80650(14) 0.04547(13) 0.0674(5) Uani d . 1 C
H10 -0.0070 0.7874 -0.0201 0.081 Uiso calc R 1 H
C11 -0.00115(10) 0.89243(16) 0.07922(15) 0.0802(5) Uani d . 1 C
H11 -0.0443 0.9301 0.0366 0.096 Uiso calc R 1 H
C12 0.04032(12) 0.92210(17) 0.17508(16) 0.0879(6) Uani d . 1 C
H12 0.0259 0.9808 0.1975 0.105 Uiso calc R 1 H
C13 0.10292(13) 0.86578(19) 0.23792(15) 0.0986(7) Uani d . 1 C
H13 0.1310 0.8861 0.3032 0.118 Uiso calc R 1 H
C14 0.12486(10) 0.77844(16) 0.20507(13) 0.0816(6) Uani d . 1 C
H14 0.1674 0.7397 0.2484 0.098 Uiso calc R 1 H
C15 0.17109(8) 0.25098(12) 0.11248(11) 0.0556(4) Uani d . 1 C
C16 0.18770(10) 0.22346(14) 0.04730(13) 0.0671(4) Uani d . 1 C
H16 0.1753 0.2728 -0.0035 0.080 Uiso calc R 1 H
C17 0.22302(10) 0.12162(15) 0.05848(15) 0.0779(5) Uani d . 1 C
H17 0.2352 0.1038 0.0157 0.093 Uiso calc R 1 H
C18 0.24014(10) 0.04716(15) 0.13176(17) 0.0825(6) Uani d . 1 C
H18 0.2644 -0.0203 0.1393 0.099 Uiso calc R 1 H
C19 0.22130(10) 0.07272(15) 0.19354(16) 0.0809(6) Uani d . 1 C
H19 0.2310 0.0207 0.2415 0.097 Uiso calc R 1 H
C20 0.18782(9) 0.17546(15) 0.18562(14) 0.0707(5) Uani d . 1 C
H20 0.1767 0.1932 0.2295 0.085 Uiso calc R 1 H

loop_
_atom_site_aniso_label
_atom_site_aniso_U_11
_atom_site_aniso_U_22
_atom_site_aniso_U_33
_atom_site_aniso_U_12
_atom_site_aniso_U_13
_atom_site_aniso_U_23
N1 0.0866(10) 0.0475(7) 0.0739(9) 0.0112(7) 0.0563(9) -0.0004(6)
N2 0.0723(9) 0.0486(7) 0.0669(8) 0.0051(6) 0.0493(7) -0.0021(6)
N3 0.0719(9) 0.0593(8) 0.0635(8) 0.0031(7) 0.0474(7) -0.0023(6)
O1 0.0816(9) 0.0911(9) 0.0737(8) 0.0402(7) 0.0430(7) 0.0055(6)
O2 0.0784(8) 0.0809(8) 0.0686(8) 0.0278(7) 0.0452(7) 0.0134(6)
O3 0.1080(10) 0.0522(6) 0.0998(9) 0.0099(6) 0.0835(9) 0.0011(6)
C1 0.0574(9) 0.0522(9) 0.0682(10) 0.0075(7) 0.0404(9) 0.0052(7)
C2 0.0655(10) 0.0467(8) 0.0790(11) 0.0081(7) 0.0469(9) 0.0025(7)
C3 0.0655(10) 0.0483(9) 0.0740(11) -0.0007(7) 0.0432(9) -0.0089(7)
C4 0.0590(9) 0.0527(8) 0.0510(8) 0.0082(7) 0.0314(8) -0.0039(6)
C5 0.0655(10) 0.0527(8) 0.0551(9) 0.0078(7) 0.0395(8) -0.0029(7)
C6 0.0703(10) 0.0491(8) 0.0589(9) 0.0053(7) 0.0430(9) -0.0030(7)
C7 0.0653(10) 0.0586(9) 0.0566(9) 0.0051(8) 0.0389(8) -0.0052(7)
C8 0.0989(14) 0.0781(12) 0.0975(14) 0.0122(11) 0.0755(13) -0.0006(10)
C9 0.0597(9) 0.0501(8) 0.0570(9) 0.0075(7) 0.0355(8) -0.0037(7)
C10 0.0594(10) 0.0713(10) 0.0642(10) 0.0099(8) 0.0313(9) -0.0079(8)
C11 0.0724(12) 0.0769(12) 0.0931(14) 0.0261(10) 0.0485(11) 0.0019(10)
C12 0.1077(16) 0.0759(12) 0.0942(15) 0.0261(12) 0.0661(14) -0.0108(11)
C13 0.1145(17) 0.1012(16) 0.0678(12) 0.0302(14) 0.0450(13) -0.0203(11)
C14 0.0854(13) 0.0873(13) 0.0568(10) 0.0339(11) 0.0318(10) -0.0057(9)
C15 0.0575(9) 0.0438(8) 0.0667(10) -0.0008(7) 0.0363(8) -0.0057(7)
C16 0.0805(12) 0.0529(9) 0.0777(11) 0.0012(8) 0.0512(10) -0.0115(8)
C17 0.0792(12) 0.0595(11) 0.1012(14) -0.0051(9) 0.0554(12) -0.0267(10)
C18 0.0618(11) 0.0470(10) 0.1250(17) -0.0024(8) 0.0455(12) -0.0154(11)
C19 0.0656(11) 0.0588(10) 0.1084(16) 0.0059(9) 0.0440(11) 0.0163(10)
C20 0.0692(11) 0.0646(10) 0.0863(13) 0.0066(9) 0.0492(10) 0.0083(9)

loop_
_atom_type_symbol
_atom_type_description
_atom_type_scat_dispersion_real
_atom_type_scat_dispersion_imag
_atom_type_scat_source
C C 0.0033 0.0016 'International Tables Vol C Tables 4.2.6.8 and 6.1.1.4'
H H 0.0000 0.0000 'International Tables Vol C Tables 4.2.6.8 and 6.1.1.4'
N N 0.0061 0.0033 'International Tables Vol C Tables 4.2.6.8 and 6.1.1.4'
O O 0.0106 0.0060 'International Tables Vol C Tables 4.2.6.8 and 6.1.1.4'

loop_
_geom_angle_atom_site_label_1
_geom_angle_atom_site_label_2
_geom_angle_atom_site_label_3
_geom_angle
_geom_angle_publ_flag
C4 N1 C3 127.81(13) yes
C4 N1 H1 116.3(11) no
C3 N1 H1 115.2(11) no
C6 N2 N3 111.20(11) no
C6 N2 C15 127.70(12) no
N3 N2 C15 120.62(12) no
C7 N3 N2 107.05(12) no
C1 O2 H2 109.8(17) no
O1 C1 O2 123.30(15) y
O1 C1 C2 123.61(16) yes
O2 C1 C2 113.09(13) no
C1 C2 C3 112.65(13) no
C1 C2 H2A 109.1 no
C3 C2 H2A 109.1 no
C1 C2 H2B 109.1 no
C3 C2 H2B 109.1 no
H2A C2 H2B 107.8 no
N1 C3 C2 111.58(13) no
N1 C3 H3A 109.3 no
C2 C3 H3A 109.3 no
N1 C3 H3B 109.3 no
C2 C3 H3B 109.3 no
H3A C3 H3B 108.0 no
N1 C4 C5 118.43(13) yes
N1 C4 C9 118.60(14) yes
C5 C4 C9 122.93(14) no
C4 C5 C7 132.45(13) yes
C4 C5 C6 121.36(14) yes
C7 C5 C6 105.95(13) no
O3 C6 N2 125.62(13) yes
O3 C6 C5 129.57(14) yes
N2 C6 C5 104.79(12) no
N3 C7 C5 111.01(13) no
N3 C7 C8 119.07(15) no
C5 C7 C8 129.92(15) no
C7 C8 H8A 109.5 no
C7 C8 H8B 109.5 no
H8A C8 H8B 109.5 no
C7 C8 H8C 109.5 no
H8A C8 H8C 109.5 no
H8B C8 H8C 109.5 no
C14 C9 C10 119.33(14) no
C14 C9 C4 119.42(14) no
C10 C9 C4 121.19(14) no
C9 C10 C11 120.22(16) no
C9 C10 H10 119.9 no
C11 C10 H10 119.9 no
C12 C11 C10 120.06(17) no
C12 C11 H11 120.0 no
C10 C11 H11 120.0 no
C13 C12 C11 120.01(16) no
C13 C12 H12 120.0 no
C11 C12 H12 120.0 no
C12 C13 C14 120.34(18) no
C12 C13 H13 119.8 no
C14 C13 H13 119.8 no
C9 C14 C13 120.02(17) no
C9 C14 H14 120.0 no
C13 C14 H14 120.0 no
C20 C15 C16 119.61(15) no
C20 C15 N2 120.20(14) no
C16 C15 N2 120.19(14) no
C15 C16 C17 119.46(17) no
C15 C16 H16 120.3 no
C17 C16 H16 120.3 no
C18 C17 C16 120.78(18) no
C18 C17 H17 119.6 no
C16 C17 H17 119.6 no
C19 C18 C17 119.50(17) no
C19 C18 H18 120.2 no
C17 C18 H18 120.2 no
C18 C19 C20 120.78(19) no
C18 C19 H19 119.6 no
C20 C19 H19 119.6 no
C15 C20 C19 119.79(18) no
C15 C20 H20 120.1 no
C19 C20 H20 120.1 no

loop_
_geom_bond_atom_site_label_1
_geom_bond_atom_site_label_2
_geom_bond_distance
_geom_bond_publ_flag
N1 C4 1.317(2) yes
N1 C3 1.458(2) yes
N1 H1 0.913(19) no
N2 C6 1.3797(19) y
N2 N3 1.4016(16) y
N2 C15 1.4175(18) y
N3 C7 1.315(2) y
O1 C1 1.1999(18) yes
O2 C1 1.317(2) y
O2 H2 0.846(9) no
O3 C6 1.2453(18) y
C1 C2 1.503(2) y
C2 C3 1.509(2) y
C2 H2A 0.97 no
C2 H2B 0.97 no
C3 H3A 0.97 no
C3 H3B 0.97 no
C4 C5 1.406(2) yes
C4 C9 1.4929(19) yes
C5 C7 1.422(2) yes
C5 C6 1.4421(19) yes
C7 C8 1.496(2) no
C8 H8A 0.96 no
C8 H8B 0.96 no
C8 H8C 0.96 no
C9 C14 1.372(2) no
C9 C10 1.377(2) no
C10 C11 1.382(2) no
C10 H10 0.93 no
C11 C12 1.365(3) no
C11 H11 0.93 no
C12 C13 1.363(3) no
C12 H12 0.93 no
C13 C14 1.384(2) no
C13 H13 0.93 no
C14 H14 0.93 no
C15 C20 1.379(2) no
C15 C16 1.386(2) no
C16 C17 1.390(2) no
C16 H16 0.93 no
C17 C18 1.370(3) no
C17 H17 0.93 no
C18 C19 1.365(3) no
C18 H18 0.93 no
C19 C20 1.389(2) no
C19 H19 0.93 no
C20 H20 0.93 no

loop_
_geom_hbond_atom_site_label_D
_geom_hbond_atom_site_label_H
_geom_hbond_atom_site_label_A
_geom_hbond_site_symmetry_A
_geom_hbond_distance_DH
_geom_hbond_distance_HA
_geom_hbond_distance_DA
_geom_hbond_angle_DHA
N1 H1 O1 . 0.91(2) 2.46(2) 2.931(2) 112.0(10)
N1 H1 O3 . 0.91(2) 1.93(2) 2.693(2) 140(2)
O2 H2 N3 6_565 0.85(3) 1.85(3) 2.696(2) 177(3)
C2 H2A O2 2_554 0.97 2.52 3.414(3) 153
C3 H3A O1 7_565 0.97 2.46 3.421(3) 169
C16 H16 O3 . 0.93 2.40 2.926(2) 115
C20 H20 O2 6_566 0.93 2.58 3.377(3) 144

loop_
_geom_torsion_atom_site_label_1
_geom_torsion_atom_site_label_2
_geom_torsion_atom_site_label_3
_geom_torsion_atom_site_label_4
_geom_torsion
_geom_torsion_publ_flag
C6 N2 N3 C7 0.31(18) no
C15 N2 N3 C7 172.93(13) no
O1 C1 C2 C3 -8.0(2) yes
O2 C1 C2 C3 171.71(14) yes
C4 N1 C3 C2 -115.01(18) y
C1 C2 C3 N1 -61.02(18) yes
C3 N1 C4 C5 -173.33(15) yes
C3 N1 C4 C9 4.4(3) no
N1 C4 C5 C7 -178.91(16) no
C9 C4 C5 C7 3.5(3) no
N1 C4 C5 C6 7.5(2) yes
C9 C4 C5 C6 -170.06(14) yes
N3 N2 C6 O3 178.42(15) no
C15 N2 C6 O3 6.5(3) no
N3 N2 C6 C5 0.04(17) no
C15 N2 C6 C5 -171.93(14) no
C4 C5 C6 O3 -3.6(3) yes
C7 C5 C6 O3 -178.63(17) no
C4 C5 C6 N2 174.73(14) no
C7 C5 C6 N2 -0.34(17) no
N2 N3 C7 C5 -0.53(18) no
N2 N3 C7 C8 178.59(15) no
C4 C5 C7 N3 -173.73(17) no
C6 C5 C7 N3 0.56(18) no
C4 C5 C7 C8 7.3(3) no
C6 C5 C7 C8 -178.44(17) no
N1 C4 C9 C14 -102.9(2) no
C5 C4 C9 C14 74.6(2) no
N1 C4 C9 C10 74.3(2) no
C5 C4 C9 C10 -108.09(19) no
C14 C9 C10 C11 -0.4(3) no
C4 C9 C10 C11 -177.72(16) no
C9 C10 C11 C12 1.2(3) no
C10 C11 C12 C13 -1.0(3) no
C11 C12 C13 C14 0.1(4) no
C10 C9 C14 C13 -0.6(3) no
C4 C9 C14 C13 176.78(19) no
C12 C13 C14 C9 0.7(4) no
C6 N2 C15 C20 149.17(17) no
N3 N2 C15 C20 -22.1(2) no
C6 N2 C15 C16 -29.8(2) no
N3 N2 C15 C16 158.93(15) no
C20 C15 C16 C17 -2.0(3) no
N2 C15 C16 C17 176.96(15) no
C15 C16 C17 C18 1.5(3) no
C16 C17 C18 C19 1.0(3) no
C17 C18 C19 C20 -2.8(3) no
C16 C15 C20 C19 0.2(3) no
N2 C15 C20 C19 -178.79(15) no
C18 C19 C20 C15 2.3(3) no

loop_
_cod_related_entry_id
_cod_related_entry_database
_cod_related_entry_code
1 ChemSpider 21173708
